data_2224614
loop_
_publ_author_name
'Shi, Chong-Yu'
'Zhou, Xiao-Li'
'Wu, Bo'
'Zhu, Ni'
'Weia, Zhen-Shu'

_publ_section_title
<i>catena</i>-Poly[[diaquadichloridomanganese(II)]-\m-1,1'-bis(1<i>H</i>-1,2,4-triazol-1-ylmethyl)ferrocene]
_journal_coeditor_code DN2521
_journal_issue 1
_journal_name_full 'Acta Crystallographica Section E'
_journal_page_first m96
_journal_paper_doi 10.1107/S1600536809053823
_journal_volume 66
_journal_year 2010
_chemical_formula_iupac '[Fe Mn (C8 H8 N3)2 Cl2 (H2 O)2]'
_chemical_formula_moiety 'C16 H20 Cl2 Fe Mn N6 O2'
_chemical_formula_sum 'C16 H20 Cl2 Fe Mn N6 O2'
_chemical_formula_weight 510.07
_chemical_name_systematic
;
<i>catena</i>-Poly[[diaquadichloridomanganese(II)]-\m-1,1'-bis(1<i>H</i>-
1,2,4-triazol-1-ylmethyl)ferrocene]
;
_space_group_IT_number 2
_symmetry_cell_setting triclinic
_symmetry_space_group_name_Hall '-P 1'
_symmetry_space_group_name_H-M 'P -1'
_atom_sites_solution_hydrogens geom
_atom_sites_solution_primary direct
_atom_sites_solution_secondary difmap
_audit_creation_method SHELXL-97
_cell_angle_alpha 98.963(2)
_cell_angle_beta 101.076(2)
_cell_angle_gamma 103.939(2)
_cell_formula_units_Z 1
_cell_length_a 5.9596(7)
_cell_length_b 7.1630(8)
_cell_length_c 12.4226(14)
_cell_measurement_reflns_used 1751
_cell_measurement_temperature 298(2)
_cell_measurement_theta_max 25.20
_cell_measurement_theta_min 3.0
_cell_volume 493.60(10)
_computing_cell_refinement 'SAINT (Bruker, 2005)'
_computing_data_collection 'APEX2 (Bruker, 2005)'
_computing_data_reduction 'SAINT (Bruker, 2005)'
_computing_molecular_graphics 'ORTEPIII (Burnett & Johnson, 1996) and PLATON (Spek, 2009)'
_computing_publication_material 'SHELXL97 (Sheldrick, 2008)'
_computing_structure_refinement 'SHELXL97 (Sheldrick, 2008)'
_computing_structure_solution 'SHELXS97 (Sheldrick, 2008)'
_diffrn_ambient_temperature 298(2)
_diffrn_measured_fraction_theta_full 0.983
_diffrn_measured_fraction_theta_max 0.983
_diffrn_measurement_device_type 'Bruker APEXII area-detector'
_diffrn_measurement_method '\f and \w scan'
_diffrn_radiation_monochromator graphite
_diffrn_radiation_source 'fine-focus sealed tube'
_diffrn_radiation_type MoK\a
_diffrn_radiation_wavelength 0.71073
_diffrn_reflns_av_R_equivalents 0.0074
_diffrn_reflns_av_sigmaI/netI 0.0141
_diffrn_reflns_limit_h_max 7
_diffrn_reflns_limit_h_min -6
_diffrn_reflns_limit_k_max 8
_diffrn_reflns_limit_k_min -8
_diffrn_reflns_limit_l_max 14
_diffrn_reflns_limit_l_min -13
_diffrn_reflns_number 2618
_diffrn_reflns_theta_full 25.20
_diffrn_reflns_theta_max 25.20
_diffrn_reflns_theta_min 3.00
_diffrn_standards_interval_count 0
_diffrn_standards_interval_time 0
_diffrn_standards_number 0
_exptl_absorpt_coefficient_mu 1.670
_exptl_absorpt_correction_T_max 0.8507
_exptl_absorpt_correction_T_min 0.6706
_exptl_absorpt_correction_type multi-scan
_exptl_absorpt_process_details '(SADABS; Bruker, 2005)'
_exptl_crystal_colour colorless
_exptl_crystal_density_diffrn 1.716
_exptl_crystal_density_method 'not measured'
_exptl_crystal_description block
_exptl_crystal_F_000 259
_exptl_crystal_size_max 0.26
_exptl_crystal_size_mid 0.16
_exptl_crystal_size_min 0.10
_refine_diff_density_max 1.317
_refine_diff_density_min -0.321
_refine_ls_extinction_method none
_refine_ls_goodness_of_fit_ref 1.061
_refine_ls_hydrogen_treatment constr
_refine_ls_matrix_type full
_refine_ls_number_parameters 130
_refine_ls_number_reflns 1751
_refine_ls_number_restraints 0
_refine_ls_restrained_S_all 1.061
_refine_ls_R_factor_all 0.0290
_refine_ls_R_factor_gt 0.0274
_refine_ls_shift/su_max 0.001
_refine_ls_shift/su_mean 0.000
_refine_ls_structure_factor_coef Fsqd
_refine_ls_weighting_details 'calc w=1/[\s^2^(Fo^2^)+(0.0350P)^2^+0.4359P] where P=(Fo^2^+2Fc^2^)/3'
_refine_ls_weighting_scheme calc
_refine_ls_wR_factor_gt 0.0703
_refine_ls_wR_factor_ref 0.0715
_reflns_number_gt 1655
_reflns_number_total 1751
_reflns_threshold_expression I>2\s(I)
_cod_data_source_file dn2521.cif
_cod_data_source_block I
_cod_database_code 2224614
_cod_database_fobs_code 2224614

loop_
_symmetry_equiv_pos_as_xyz
'x, y, z'
'-x, -y, -z'

loop_
_atom_site_type_symbol
_atom_site_label
_atom_site_fract_x
_atom_site_fract_y
_atom_site_fract_z
_atom_site_U_iso_or_equiv
_atom_site_adp_type
_atom_site_calc_flag
_atom_site_refinement_flags
_atom_site_occupancy
_atom_site_disorder_assembly
_atom_site_disorder_group
Fe Fe1 0.0000 0.5000 0.0000 0.02935(14) Uani d S 1 . .
Mn Mn1 0.5000 0.5000 0.5000 0.02631(14) Uani d S 1 . .
Cl Cl1 0.90203(9) 0.74119(8) 0.57695(5) 0.03530(16) Uani d . 1 . .
O O1 0.6247(3) 0.3669(2) 0.35390(13) 0.0326(4) Uani d . 1 . .
H H1W 0.7574 0.3523 0.3780 0.049 Uiso d R 1 . .
H H2W 0.5284 0.2583 0.3270 0.049 Uiso d R 1 . .
N N1 0.3881(3) 0.7148(3) 0.40001(16) 0.0314(4) Uani d . 1 . .
N N2 0.1856(3) 0.8317(3) 0.27483(15) 0.0290(4) Uani d . 1 . .
N N3 0.4163(4) 0.9406(3) 0.29279(18) 0.0372(5) Uani d . 1 . .
C C1 0.5298(4) 0.8646(3) 0.3686(2) 0.0343(5) Uani d . 1 . .
H H1 0.6935 0.9100 0.3982 0.041 Uiso calc R 1 . .
C C2 0.1739(4) 0.7009(3) 0.33907(19) 0.0316(5) Uani d . 1 . .
H H2 0.0340 0.6112 0.3413 0.038 Uiso calc R 1 . .
C C3 -0.0041(4) 0.8607(4) 0.19119(19) 0.0341(5) Uani d . 1 . .
H H3A 0.0119 1.0005 0.1998 0.041 Uiso calc R 1 . .
H H3B -0.1564 0.7989 0.2052 0.041 Uiso calc R 1 . .
C C4 -0.0033(4) 0.7779(3) 0.07253(19) 0.0291(5) Uani d . 1 . .
C C5 0.1944(5) 0.7898(3) 0.0235(2) 0.0374(6) Uani d . 1 . .
H H5 0.3535 0.8445 0.0611 0.045 Uiso calc R 1 . .
C C6 0.1073(6) 0.7037(4) -0.0928(2) 0.0472(7) Uani d . 1 . .
H H6 0.1995 0.6909 -0.1446 0.057 Uiso calc R 1 . .
C C7 -0.1441(6) 0.6408(4) -0.1162(2) 0.0477(7) Uani d . 1 . .
H H7 -0.2464 0.5801 -0.1860 0.057 Uiso calc R 1 . .
C C8 -0.2126(5) 0.6868(4) -0.0143(2) 0.0374(6) Uani d . 1 . .
H H8 -0.3681 0.6615 -0.0058 0.045 Uiso calc R 1 . .

loop_
_atom_site_aniso_label
_atom_site_aniso_U_11
_atom_site_aniso_U_22
_atom_site_aniso_U_33
_atom_site_aniso_U_12
_atom_site_aniso_U_13
_atom_site_aniso_U_23
Fe1 0.0377(3) 0.0268(2) 0.0252(2) 0.0149(2) 0.00395(19) 0.00533(18)
Mn1 0.0237(3) 0.0282(3) 0.0254(3) 0.00630(19) 0.00377(18) 0.00518(19)
Cl1 0.0235(3) 0.0334(3) 0.0426(3) 0.0039(2) 0.0030(2) 0.0017(2)
O1 0.0270(8) 0.0310(8) 0.0367(9) 0.0056(7) 0.0068(7) 0.0032(7)
N1 0.0306(10) 0.0324(10) 0.0294(10) 0.0076(8) 0.0049(8) 0.0060(8)
N2 0.0316(10) 0.0268(9) 0.0271(10) 0.0090(8) 0.0051(8) 0.0026(7)
N3 0.0344(11) 0.0319(11) 0.0405(12) 0.0027(9) 0.0042(9) 0.0098(9)
C1 0.0287(12) 0.0330(12) 0.0362(13) 0.0044(10) 0.0023(10) 0.0058(10)
C2 0.0309(12) 0.0330(12) 0.0306(12) 0.0077(10) 0.0080(9) 0.0073(9)
C3 0.0369(13) 0.0349(13) 0.0318(12) 0.0183(10) 0.0042(10) 0.0025(10)
C4 0.0353(12) 0.0233(11) 0.0312(12) 0.0138(9) 0.0057(9) 0.0069(9)
C5 0.0447(15) 0.0290(12) 0.0425(14) 0.0118(11) 0.0153(11) 0.0109(10)
C6 0.076(2) 0.0427(15) 0.0377(14) 0.0286(14) 0.0258(14) 0.0191(12)
C7 0.076(2) 0.0406(14) 0.0286(13) 0.0322(14) -0.0025(12) 0.0076(11)
C8 0.0408(14) 0.0335(12) 0.0382(13) 0.0204(11) -0.0008(11) 0.0055(10)

loop_
_atom_type_symbol
_atom_type_description
_atom_type_scat_dispersion_real
_atom_type_scat_dispersion_imag
_atom_type_scat_source
C C 0.0033 0.0016 'International Tables Vol C Tables 4.2.6.8 and 6.1.1.4'
H H 0.0000 0.0000 'International Tables Vol C Tables 4.2.6.8 and 6.1.1.4'
N N 0.0061 0.0033 'International Tables Vol C Tables 4.2.6.8 and 6.1.1.4'
O O 0.0106 0.0060 'International Tables Vol C Tables 4.2.6.8 and 6.1.1.4'
Mn Mn 0.3368 0.7283 'International Tables Vol C Tables 4.2.6.8 and 6.1.1.4'
Fe Fe 0.3463 0.8444 'International Tables Vol C Tables 4.2.6.8 and 6.1.1.4'
Cl Cl 0.1484 0.1585 'International Tables Vol C Tables 4.2.6.8 and 6.1.1.4'

loop_
_geom_angle_atom_site_label_1
_geom_angle_atom_site_label_2
_geom_angle_atom_site_label_3
_geom_angle_site_symmetry_1
_geom_angle_site_symmetry_3
_geom_angle
_geom_angle_publ_flag
C6 Fe1 C6 . 2_565 180.00(11) ?
C6 Fe1 C7 . 2_565 139.78(13) ?
C6 Fe1 C7 2_565 2_565 40.22(13) ?
C6 Fe1 C7 . . 40.22(13) ?
C6 Fe1 C7 2_565 . 139.78(13) ?
C7 Fe1 C7 2_565 . 180.00(11) ?
C6 Fe1 C4 . . 67.93(10) ?
C6 Fe1 C4 2_565 . 112.07(10) ?
C7 Fe1 C4 2_565 . 112.05(10) ?
C7 Fe1 C4 . . 67.95(10) ?
C6 Fe1 C4 . 2_565 112.07(10) ?
C6 Fe1 C4 2_565 2_565 67.93(10) ?
C7 Fe1 C4 2_565 2_565 67.95(10) ?
C7 Fe1 C4 . 2_565 112.05(10) ?
C4 Fe1 C4 . 2_565 180.0 ?
C6 Fe1 C8 . 2_565 112.35(11) ?
C6 Fe1 C8 2_565 2_565 67.65(11) ?
C7 Fe1 C8 2_565 2_565 40.31(11) ?
C7 Fe1 C8 . 2_565 139.69(11) ?
C4 Fe1 C8 . 2_565 139.64(9) ?
C4 Fe1 C8 2_565 2_565 40.36(9) ?
C6 Fe1 C8 . . 67.65(11) ?
C6 Fe1 C8 2_565 . 112.35(11) ?
C7 Fe1 C8 2_565 . 139.69(11) ?
C7 Fe1 C8 . . 40.31(11) ?
C4 Fe1 C8 . . 40.36(9) ?
C4 Fe1 C8 2_565 . 139.64(9) ?
C8 Fe1 C8 2_565 . 180.0 ?
C6 Fe1 C5 . . 40.36(11) ?
C6 Fe1 C5 2_565 . 139.64(11) ?
C7 Fe1 C5 2_565 . 112.36(11) ?
C7 Fe1 C5 . . 67.64(11) ?
C4 Fe1 C5 . . 40.21(9) ?
C4 Fe1 C5 2_565 . 139.79(9) ?
C8 Fe1 C5 2_565 . 112.51(10) ?
C8 Fe1 C5 . . 67.49(10) ?
C6 Fe1 C5 . 2_565 139.64(11) ?
C6 Fe1 C5 2_565 2_565 40.36(11) ?
C7 Fe1 C5 2_565 2_565 67.64(11) ?
C7 Fe1 C5 . 2_565 112.36(11) ?
C4 Fe1 C5 . 2_565 139.79(9) ?
C4 Fe1 C5 2_565 2_565 40.21(9) ?
C8 Fe1 C5 2_565 2_565 67.49(10) ?
C8 Fe1 C5 . 2_565 112.51(10) ?
C5 Fe1 C5 . 2_565 180.0 ?
O1 Mn1 O1 2_666 . 180.00(5) ?
O1 Mn1 N1 2_666 2_666 89.33(6) ?
O1 Mn1 N1 . 2_666 90.67(6) ?
O1 Mn1 N1 2_666 . 90.67(6) ?
O1 Mn1 N1 . . 89.33(6) ?
N1 Mn1 N1 2_666 . 180.00(8) ?
O1 Mn1 Cl1 2_666 . 89.68(4) ?
O1 Mn1 Cl1 . . 90.32(4) ?
N1 Mn1 Cl1 2_666 . 90.62(5) ?
N1 Mn1 Cl1 . . 89.38(5) ?
O1 Mn1 Cl1 2_666 2_666 90.32(4) ?
O1 Mn1 Cl1 . 2_666 89.68(4) ?
N1 Mn1 Cl1 2_666 2_666 89.38(5) ?
N1 Mn1 Cl1 . 2_666 90.62(5) ?
Cl1 Mn1 Cl1 . 2_666 180.0 ?
Mn1 O1 H1W . . 108.5 ?
Mn1 O1 H2W . . 105.9 ?
H1W O1 H2W . . 109.2 ?
C2 N1 C1 . . 102.58(19) ?
C2 N1 Mn1 . . 128.23(16) ?
C1 N1 Mn1 . . 127.89(16) ?
C2 N2 N3 . . 109.41(19) ?
C2 N2 C3 . . 129.1(2) ?
N3 N2 C3 . . 121.46(19) ?
C1 N3 N2 . . 102.70(19) ?
N3 C1 N1 . . 114.4(2) ?
N3 C1 H1 . . 122.8 ?
N1 C1 H1 . . 122.8 ?
N2 C2 N1 . . 110.9(2) ?
N2 C2 H2 . . 124.5 ?
N1 C2 H2 . . 124.5 ?
N2 C3 C4 . . 113.50(18) ?
N2 C3 H3A . . 108.9 ?
C4 C3 H3A . . 108.9 ?
N2 C3 H3B . . 108.9 ?
C4 C3 H3B . . 108.9 ?
H3A C3 H3B . . 107.7 ?
C5 C4 C8 . . 107.6(2) ?
C5 C4 C3 . . 128.2(2) ?
C8 C4 C3 . . 124.0(2) ?
C5 C4 Fe1 . . 70.05(13) ?
C8 C4 Fe1 . . 69.72(12) ?
C3 C4 Fe1 . . 129.76(16) ?
C4 C5 C6 . . 108.2(2) ?
C4 C5 Fe1 . . 69.75(13) ?
C6 C5 Fe1 . . 69.51(15) ?
C4 C5 H5 . . 125.9 ?
C6 C5 H5 . . 125.9 ?
Fe1 C5 H5 . . 126.4 ?
C7 C6 C5 . . 108.0(2) ?
C7 C6 Fe1 . . 69.95(15) ?
C5 C6 Fe1 . . 70.13(14) ?
C7 C6 H6 . . 126.0 ?
C5 C6 H6 . . 126.0 ?
Fe1 C6 H6 . . 125.5 ?
C6 C7 C8 . . 107.9(2) ?
C6 C7 Fe1 . . 69.83(14) ?
C8 C7 Fe1 . . 69.84(13) ?
C6 C7 H7 . . 126.0 ?
C8 C7 H7 . . 126.0 ?
Fe1 C7 H7 . . 125.9 ?
C4 C8 C7 . . 108.3(2) ?
C4 C8 Fe1 . . 69.93(12) ?
C7 C8 Fe1 . . 69.85(14) ?
C4 C8 H8 . . 125.8 ?
C7 C8 H8 . . 125.8 ?
Fe1 C8 H8 . . 126.0 ?

loop_
_geom_bond_atom_site_label_1
_geom_bond_atom_site_label_2
_geom_bond_site_symmetry_2
_geom_bond_distance
_geom_bond_publ_flag
Fe1 C6 . 2.056(3) ?
Fe1 C6 2_565 2.056(3) ?
Fe1 C7 2_565 2.057(2) ?
Fe1 C7 . 2.057(2) ?
Fe1 C4 . 2.060(2) ?
Fe1 C4 2_565 2.060(2) ?
Fe1 C8 2_565 2.057(2) ?
Fe1 C8 . 2.057(2) ?
Fe1 C5 . 2.064(2) ?
Fe1 C5 2_565 2.064(2) ?
Mn1 O1 2_666 2.2527(16) ?
Mn1 O1 . 2.2527(16) ?
Mn1 N1 2_666 2.2639(19) ?
Mn1 N1 . 2.2639(19) ?
Mn1 Cl1 . 2.5000(6) ?
Mn1 Cl1 2_666 2.5000(6) ?
O1 H1W . 0.8274 ?
O1 H2W . 0.8224 ?
N1 C2 . 1.326(3) ?
N1 C1 . 1.356(3) ?
N2 C2 . 1.320(3) ?
N2 N3 . 1.364(3) ?
N2 C3 . 1.460(3) ?
N3 C1 . 1.317(3) ?
C1 H1 . 0.9300 ?
C2 H2 . 0.9300 ?
C3 C4 . 1.502(3) ?
C3 H3A . 0.9700 ?
C3 H3B . 0.9700 ?
C4 C5 . 1.417(3) ?
C4 C8 . 1.420(3) ?
C5 C6 . 1.421(4) ?
C5 H5 . 0.9300 ?
C6 C7 . 1.414(4) ?
C6 H6 . 0.9300 ?
C7 C8 . 1.418(4) ?
C7 H7 . 0.9300 ?
C8 H8 . 0.9300 ?

loop_
_geom_hbond_atom_site_label_D
_geom_hbond_atom_site_label_H
_geom_hbond_atom_site_label_A
_geom_hbond_site_symmetry_A
_geom_hbond_distance_DH
_geom_hbond_distance_HA
_geom_hbond_distance_DA
_geom_hbond_angle_DHA
O1 H1W Cl1 2_766 0.83 2.28 3.1021(17) 169.8
O1 H2W N3 1_545 0.82 2.16 2.921(3) 154.0
